data_7028270
loop_
_publ_author_name
'Urbanov\'a, Iva'
'Jambor, Roman'
'R\%u\<zi\<cka, Ale\<s'
'Jir\'asko, Robert'
'Dost\'al, Libor'

_publ_section_title
;
 Synthesis and structure of N,C-chelated organoantimony(v) and
 organobismuth(v) compounds.
;
_journal_issue 2
_journal_name_full 'Dalton transactions (Cambridge, England : 2003)'
_journal_page_first 505
_journal_page_last 512
_journal_paper_doi 10.1039/c3dt51733k
_journal_volume 43
_journal_year 2014
_chemical_formula_moiety 'C25 H27 Bi Cl N'
_chemical_formula_sum 'C25 H27 Bi Cl N'
_chemical_formula_weight 585.91
_chemical_name_systematic
; 
 ? 
;
_space_group_IT_number 19
_symmetry_cell_setting orthorhombic
_symmetry_space_group_name_Hall 'P 2ac 2ab'
_symmetry_space_group_name_H-M 'P 21 21 21'
_atom_sites_solution_hydrogens geom
_atom_sites_solution_primary direct
_atom_sites_solution_secondary difmap
_audit_creation_method SHELXL-97
_cell_angle_alpha 90
_cell_angle_beta 90
_cell_angle_gamma 90
_cell_formula_units_Z 4
_cell_length_a 11.2480(9)
_cell_length_b 14.0750(14)
_cell_length_c 14.5001(11)
_cell_measurement_reflns_used 16114
_cell_measurement_temperature 150(1)
_cell_measurement_theta_max 27.5
_cell_measurement_theta_min 1
_cell_volume 2295.6(3)
_computing_cell_refinement 'COLLECT and DENZO'
_computing_data_collection 'COLLECT (Hooft, 1998) and DENZO (Otwinowski & Minor, 1997)'
_computing_data_reduction 'COLLECT and DENZO'
_computing_molecular_graphics 'PLATON (Spek, 2003)'
_computing_publication_material 'SHELXL-97 (Sheldrick, 2008)'
_computing_structure_refinement 'SHELXL-97 (Sheldrick, 1997)'
_computing_structure_solution 'SIR92 (Altomare et al., 1994)'
_diffrn_ambient_temperature 150(1)
_diffrn_detector_area_resol_mean 9.091
_diffrn_measured_fraction_theta_full 0.993
_diffrn_measured_fraction_theta_max 0.993
_diffrn_measurement_device_type 'Bruker Nonius KappaCCD area detector'
_diffrn_measurement_method '\f and \w scans to fill the Ewald sphere'
_diffrn_radiation_monochromator graphite
_diffrn_radiation_source 'fine-focus sealed tube'
_diffrn_radiation_type MoK\a
_diffrn_radiation_wavelength 0.71073
_diffrn_reflns_av_R_equivalents 0.0569
_diffrn_reflns_av_sigmaI/netI 0.0472
_diffrn_reflns_limit_h_max 14
_diffrn_reflns_limit_h_min -12
_diffrn_reflns_limit_k_max 16
_diffrn_reflns_limit_k_min -18
_diffrn_reflns_limit_l_max 18
_diffrn_reflns_limit_l_min -18
_diffrn_reflns_number 16079
_diffrn_reflns_theta_full 27.50
_diffrn_reflns_theta_max 27.50
_diffrn_reflns_theta_min 2.02
_diffrn_standards_number 0
_exptl_absorpt_coefficient_mu 7.807
_exptl_absorpt_correction_T_max 0.452
_exptl_absorpt_correction_T_min 0.345
_exptl_absorpt_correction_type integration
_exptl_absorpt_process_details
;
Gaussian integration (Coppens, 1970)
;
_exptl_crystal_colour colourless
_exptl_crystal_density_diffrn 1.695
_exptl_crystal_density_method 'not measured'
_exptl_crystal_description block
_exptl_crystal_F_000 1136
_exptl_crystal_size_max 0.31
_exptl_crystal_size_mid 0.18
_exptl_crystal_size_min 0.15
_refine_diff_density_max 2.087
_refine_diff_density_min -1.536
_refine_diff_density_rms 0.175
_refine_ls_abs_structure_details 'Flack H D (1983), Acta Cryst. A39, 876-881'
_refine_ls_abs_structure_Flack -0.027(12)
_refine_ls_extinction_method none
_refine_ls_goodness_of_fit_ref 1.177
_refine_ls_hydrogen_treatment constr
_refine_ls_matrix_type full
_refine_ls_number_parameters 253
_refine_ls_number_reflns 5196
_refine_ls_number_restraints 0
_refine_ls_restrained_S_all 1.177
_refine_ls_R_factor_all 0.0614
_refine_ls_R_factor_gt 0.0426
_refine_ls_shift/su_max 0.000
_refine_ls_shift/su_mean 0.000
_refine_ls_structure_factor_coef Fsqd
_refine_ls_weighting_details 'calc w=1/[\s^2^(Fo^2^)+(0.0168P)^2^+16.3751P] where P=(Fo^2^+2Fc^2^)/3'
_refine_ls_weighting_scheme calc
_refine_ls_wR_factor_gt 0.0842
_refine_ls_wR_factor_ref 0.0943
_reflns_number_gt 4321
_reflns_number_total 5196
_reflns_threshold_expression >2sigma(I)
_cod_data_source_file c3dt51733k.txt
_cod_data_source_block shelxl
_cod_database_code 7028270

loop_
_symmetry_equiv_pos_as_xyz
'x, y, z'
'-x+1/2, -y, z+1/2'
'x+1/2, -y+1/2, -z'
'-x, y+1/2, -z+1/2'

loop_
_atom_site_label
_atom_site_type_symbol
_atom_site_fract_x
_atom_site_fract_y
_atom_site_fract_z
_atom_site_U_iso_or_equiv
_atom_site_adp_type
_atom_site_occupancy
_atom_site_symmetry_multiplicity
_atom_site_calc_flag
_atom_site_refinement_flags
Bi1 Bi 0.52938(3) 0.49718(3) -0.033056(19) 0.02582(9) Uani 1 1 d .
Cl1 Cl 0.5416(2) 0.64453(15) -0.14370(15) 0.0291(5) Uani 1 1 d .
C15 C 0.6821(14) 0.1554(11) -0.0008(10) 0.079(5) Uani 1 1 d .
H15A H 0.7248 0.1728 0.0540 0.095 Uiso 1 1 d R
H15B H 0.7355 0.1549 -0.0524 0.095 Uiso 1 1 d R
H15C H 0.6482 0.0933 0.0070 0.095 Uiso 1 1 d R
C13 C 0.4126(9) 0.3023(7) 0.1970(6) 0.0268(19) Uani 1 1 d .
C3 C 0.8272(7) 0.5108(9) 0.1697(6) 0.032(2) Uani 1 1 d .
H3 H 0.8504 0.4718 0.2182 0.039 Uiso 1 1 d R
C2 C 0.7281(7) 0.4860(7) 0.1185(6) 0.025(2) Uani 1 1 d .
C12 C 0.3395(9) 0.2228(7) 0.2097(6) 0.030(2) Uani 1 1 d .
H12 H 0.2871 0.2212 0.2593 0.036 Uiso 1 1 d R
C7 C 0.6551(8) 0.4020(6) 0.1439(7) 0.0264(19) Uani 1 1 d .
H7 H 0.6788 0.3635 0.1927 0.032 Uiso 1 1 d R
N1 N 0.5615(6) 0.3824(5) 0.1004(5) 0.0228(16) Uani 1 1 d .
C6 C 0.7610(8) 0.6199(7) 0.0220(7) 0.032(2) Uani 1 1 d .
H6 H 0.7398 0.6574 -0.0282 0.038 Uiso 1 1 d R
C1 C 0.6945(8) 0.5403(6) 0.0431(6) 0.0260(18) Uani 1 1 d .
C21 C 0.2927(9) 0.5952(7) 0.0346(7) 0.035(2) Uani 1 1 d .
H21 H 0.2673 0.5756 -0.0234 0.042 Uiso 1 1 d R
C20 C 0.4074(8) 0.5754(6) 0.0618(6) 0.0255(19) Uani 1 1 d .
C8 C 0.4895(8) 0.3007(6) 0.1202(6) 0.027(2) Uani 1 1 d .
C9 C 0.4952(8) 0.2244(6) 0.0593(6) 0.029(2) Uani 1 1 d .
C10 C 0.4204(9) 0.1470(7) 0.0757(7) 0.032(2) Uani 1 1 d .
H10 H 0.4202 0.0958 0.0352 0.039 Uiso 1 1 d R
C14 C 0.5827(9) 0.2228(6) -0.0202(6) 0.030(2) Uani 1 1 d .
H14 H 0.6189 0.2860 -0.0244 0.036 Uiso 1 1 d R
C18 C 0.4574(11) 0.3589(8) 0.3580(7) 0.045(3) Uani 1 1 d .
H18A H 0.4137 0.3064 0.3834 0.054 Uiso 1 1 d R
H18B H 0.4518 0.4124 0.3989 0.054 Uiso 1 1 d R
H18C H 0.5393 0.3412 0.3509 0.054 Uiso 1 1 d R
C5 C 0.8592(10) 0.6435(8) 0.0748(8) 0.040(3) Uani 1 1 d .
H5 H 0.9034 0.6975 0.0608 0.048 Uiso 1 1 d R
C11 C 0.3451(10) 0.1468(7) 0.1503(7) 0.036(2) Uani 1 1 d .
H11 H 0.2970 0.0941 0.1606 0.043 Uiso 1 1 d R
C17 C 0.4052(9) 0.3847(7) 0.2632(6) 0.031(2) Uani 1 1 d .
H17 H 0.4541 0.4361 0.2379 0.037 Uiso 1 1 d R
C4 C 0.8921(9) 0.5887(8) 0.1489(8) 0.039(2) Uani 1 1 d .
H4 H 0.9573 0.6049 0.1851 0.047 Uiso 1 1 d R
C25 C 0.4447(8) 0.6044(6) 0.1496(7) 0.031(2) Uani 1 1 d .
H25 H 0.5225 0.5945 0.1690 0.037 Uiso 1 1 d R
C19 C 0.2792(10) 0.4211(8) 0.2734(7) 0.042(3) Uani 1 1 d .
H19A H 0.2475 0.4347 0.2134 0.051 Uiso 1 1 d R
H19B H 0.2800 0.4782 0.3096 0.051 Uiso 1 1 d R
H19C H 0.2306 0.3742 0.3032 0.051 Uiso 1 1 d R
C16 C 0.5233(14) 0.2027(11) -0.1120(7) 0.069(4) Uani 1 1 d .
H16A H 0.4894 0.1402 -0.1102 0.082 Uiso 1 1 d R
H16B H 0.5807 0.2062 -0.1609 0.082 Uiso 1 1 d R
H16C H 0.4616 0.2486 -0.1226 0.082 Uiso 1 1 d R
C22 C 0.2150(9) 0.6408(8) 0.0911(7) 0.039(2) Uani 1 1 d .
H22 H 0.1392 0.6559 0.0700 0.047 Uiso 1 1 d R
C24 C 0.3617(9) 0.6499(8) 0.2078(8) 0.036(2) Uani 1 1 d .
H24 H 0.3846 0.6679 0.2669 0.043 Uiso 1 1 d R
C23 C 0.2489(9) 0.6672(7) 0.1791(7) 0.035(2) Uani 1 1 d .
H23 H 0.1944 0.6960 0.2184 0.042 Uiso 1 1 d R

loop_
_atom_site_aniso_label
_atom_site_aniso_U_11
_atom_site_aniso_U_22
_atom_site_aniso_U_33
_atom_site_aniso_U_23
_atom_site_aniso_U_13
_atom_site_aniso_U_12
Bi1 0.02822(14) 0.02554(13) 0.02368(13) -0.0003(2) -0.00087(13) -0.0015(2)
Cl1 0.0345(12) 0.0251(10) 0.0276(10) 0.0067(8) 0.0006(9) 0.0013(9)
C15 0.078(11) 0.081(10) 0.079(10) 0.036(8) 0.051(8) 0.036(9)
C13 0.025(5) 0.031(5) 0.024(5) 0.004(4) 0.003(4) -0.002(4)
C3 0.028(4) 0.031(6) 0.038(5) -0.002(5) 0.003(3) 0.004(5)
C2 0.018(4) 0.024(6) 0.032(4) 0.000(4) 0.005(3) -0.001(4)
C12 0.031(5) 0.034(5) 0.026(5) 0.008(4) 0.006(4) -0.003(4)
C7 0.028(5) 0.020(4) 0.031(5) -0.001(4) 0.002(4) 0.004(4)
N1 0.029(4) 0.019(3) 0.021(3) 0.003(3) 0.003(3) -0.001(3)
C6 0.021(4) 0.034(5) 0.040(6) -0.003(4) 0.004(4) -0.003(4)
C1 0.026(4) 0.024(4) 0.028(5) -0.004(4) 0.006(4) -0.002(3)
C21 0.039(5) 0.040(5) 0.027(5) 0.004(5) -0.004(5) 0.004(4)
C20 0.027(5) 0.020(4) 0.029(5) -0.001(3) 0.004(4) -0.004(4)
C8 0.036(5) 0.022(4) 0.024(4) 0.004(3) 0.001(4) -0.006(4)
C9 0.039(6) 0.025(4) 0.022(4) 0.000(3) -0.003(3) -0.003(4)
C10 0.040(6) 0.026(5) 0.032(5) -0.001(4) -0.002(4) -0.007(4)
C14 0.036(5) 0.027(4) 0.028(5) -0.004(4) 0.006(4) -0.001(4)
C18 0.054(7) 0.051(6) 0.029(5) -0.013(5) 0.000(5) 0.008(6)
C5 0.036(6) 0.035(6) 0.049(6) -0.005(5) 0.009(5) -0.008(5)
C11 0.042(6) 0.030(5) 0.035(5) 0.009(4) -0.004(5) -0.013(5)
C17 0.029(5) 0.036(5) 0.028(5) 0.000(4) 0.009(4) -0.001(4)
C4 0.027(5) 0.045(6) 0.046(6) -0.010(5) -0.002(5) 0.002(5)
C25 0.026(5) 0.030(5) 0.036(5) -0.005(4) -0.004(4) 0.002(4)
C19 0.045(7) 0.041(6) 0.041(6) 0.000(5) 0.005(5) 0.003(5)
C16 0.082(10) 0.101(11) 0.023(5) -0.012(6) 0.008(6) -0.029(9)
C22 0.021(5) 0.054(7) 0.041(6) 0.013(5) 0.000(4) 0.003(5)
C24 0.029(5) 0.038(6) 0.042(6) -0.009(5) -0.003(5) 0.004(4)
C23 0.034(6) 0.031(5) 0.039(6) 0.003(4) 0.008(4) 0.008(4)

loop_
_atom_type_symbol
_atom_type_description
_atom_type_scat_dispersion_real
_atom_type_scat_dispersion_imag
_atom_type_scat_source
C C 0.0033 0.0016 'International Tables Vol C Tables 4.2.6.8 and 6.1.1.4'
H H 0.0000 0.0000 'International Tables Vol C Tables 4.2.6.8 and 6.1.1.4'
N N 0.0061 0.0033 'International Tables Vol C Tables 4.2.6.8 and 6.1.1.4'
Cl Cl 0.1484 0.1585 'International Tables Vol C Tables 4.2.6.8 and 6.1.1.4'
Bi Bi -4.1077 10.2566 'International Tables Vol C Tables 4.2.6.8 and 6.1.1.4'

loop_
_exptl_crystal_face_index_h
_exptl_crystal_face_index_k
_exptl_crystal_face_index_l
_exptl_crystal_face_perp_dist
0 0 1 0.027
0 0 -1 0.092
1 0 0 0.114
-1 0 0 0.153
0 1 0 0.043
0 -1 0 0.074

loop_
_geom_angle_atom_site_label_1
_geom_angle_atom_site_label_2
_geom_angle_atom_site_label_3
_geom_angle
C20 Bi1 C1 94.2(3)
C20 Bi1 N1 86.1(3)
C1 Bi1 N1 71.4(3)
C20 Bi1 Cl1 91.1(2)
C1 Bi1 Cl1 92.5(2)
N1 Bi1 Cl1 163.33(17)
C14 C15 H15A 111.7
C14 C15 H15B 109.0
H15A C15 H15B 109.5
C14 C15 H15C 107.7
H15A C15 H15C 109.5
H15B C15 H15C 109.5
C12 C13 C8 116.9(9)
C12 C13 C17 119.9(8)
C8 C13 C17 123.2(8)
C4 C3 C2 121.3(10)
C4 C3 H3 119.7
C2 C3 H3 118.9
C3 C2 C1 120.2(9)
C3 C2 C7 120.8(9)
C1 C2 C7 118.9(8)
C11 C12 C13 120.8(9)
C11 C12 H12 119.6
C13 C12 H12 119.5
N1 C7 C2 120.8(8)
N1 C7 H7 119.6
C2 C7 H7 119.6
C7 N1 C8 123.2(8)
C7 N1 Bi1 111.1(6)
C8 N1 Bi1 125.4(5)
C1 C6 C5 120.3(10)
C1 C6 H6 119.5
C5 C6 H6 120.1
C6 C1 C2 118.3(9)
C6 C1 Bi1 124.0(7)
C2 C1 Bi1 117.7(6)
C22 C21 C20 121.7(10)
C22 C21 H21 119.2
C20 C21 H21 119.1
C21 C20 C25 118.8(9)
C21 C20 Bi1 119.9(7)
C25 C20 Bi1 121.3(7)
C9 C8 C13 122.8(8)
C9 C8 N1 117.7(8)
C13 C8 N1 119.5(8)
C8 C9 C10 117.7(8)
C8 C9 C14 121.6(8)
C10 C9 C14 120.6(8)
C11 C10 C9 120.5(9)
C11 C10 H10 119.7
C9 C10 H10 119.8
C15 C14 C16 112.2(11)
C15 C14 C9 110.6(8)
C16 C14 C9 112.6(9)
C15 C14 H14 106.2
C16 C14 H14 107.4
C9 C14 H14 107.6
C17 C18 H18A 109.1
C17 C18 H18B 110.0
H18A C18 H18B 109.5
C17 C18 H18C 109.3
H18A C18 H18C 109.5
H18B C18 H18C 109.5
C4 C5 C6 120.9(10)
C4 C5 H5 119.0
C6 C5 H5 120.2
C10 C11 C12 121.3(9)
C10 C11 H11 119.1
C12 C11 H11 119.6
C13 C17 C19 112.0(9)
C13 C17 C18 111.5(8)
C19 C17 C18 110.5(8)
C13 C17 H17 107.4
C19 C17 H17 108.1
C18 C17 H17 107.1
C3 C4 C5 119.0(10)
C3 C4 H4 119.9
C5 C4 H4 121.2
C20 C25 C24 118.5(9)
C20 C25 H25 120.8
C24 C25 H25 120.6
C17 C19 H19A 109.1
C17 C19 H19B 109.2
H19A C19 H19B 109.5
C17 C19 H19C 110.1
H19A C19 H19C 109.5
H19B C19 H19C 109.5
C14 C16 H16A 108.8
C14 C16 H16B 110.0
H16A C16 H16B 109.5
C14 C16 H16C 109.5
H16A C16 H16C 109.5
H16B C16 H16C 109.5
C21 C22 C23 120.4(10)
C21 C22 H22 119.9
C23 C22 H22 119.7
C23 C24 C25 121.1(10)
C23 C24 H24 119.5
C25 C24 H24 119.4
C24 C23 C22 119.5(10)
C24 C23 H23 120.4
C22 C23 H23 120.1

loop_
_geom_bond_atom_site_label_1
_geom_bond_atom_site_label_2
_geom_bond_distance
Bi1 C20 2.233(9)
Bi1 C1 2.244(9)
Bi1 N1 2.547(7)
Bi1 Cl1 2.626(2)
C15 C14 1.492(16)
C15 H15A 0.9600
C15 H15B 0.9600
C15 H15C 0.9599
C13 C12 1.400(13)
C13 C8 1.411(13)
C13 C17 1.508(13)
C3 C4 1.351(15)
C3 C2 1.384(12)
C3 H3 0.9300
C2 C1 1.386(13)
C2 C7 1.486(13)
C12 C11 1.374(14)
C12 H12 0.9301
C7 N1 1.258(11)
C7 H7 0.9301
N1 C8 1.435(10)
C6 C1 1.382(12)
C6 C5 1.383(14)
C6 H6 0.9301
C21 C22 1.360(15)
C21 C20 1.377(13)
C21 H21 0.9301
C20 C25 1.401(13)
C8 C9 1.393(12)
C9 C10 1.397(13)
C9 C14 1.516(13)
C10 C11 1.374(14)
C10 H10 0.9299
C14 C16 1.515(15)
C14 H14 0.9801
C18 C17 1.538(14)
C18 H18A 0.9601
C18 H18B 0.9600
C18 H18C 0.9600
C5 C4 1.374(16)
C5 H5 0.9301
C11 H11 0.9300
C17 C19 1.514(14)
C17 H17 0.9800
C4 H4 0.9300
C25 C24 1.411(13)
C25 H25 0.9300
C19 H19A 0.9600
C19 H19B 0.9600
C19 H19C 0.9600
C16 H16A 0.9600
C16 H16B 0.9599
C16 H16C 0.9600
C22 C23 1.383(15)
C22 H22 0.9299
C24 C23 1.357(14)
C24 H24 0.9300
C23 H23 0.9301
